data_7222726
loop_
_publ_author_name
'Klepp, K.O.'
'Bronger, W.'

_publ_section_title
;
 Na6 Co S4 - ein Thiocobaltat mit isolierten Co S4-Anionen
;
_journal_name_full
;
Zeitschrift fuer Naturforschung, Teil B. Anorganische Chemie, Organische 
Chemie (33,1978-41,1986)
;
_journal_page_first 12
_journal_page_last 15
_journal_volume 38
_journal_year 1983
_chemical_formula_sum 'Co Na6 S4'
_chemical_name_systematic 'Na6 Co S4'
_space_group_IT_number 186
_symmetry_space_group_name_Hall 'P 6c -2c'
_symmetry_space_group_name_H-M 'P 63 m c'
_cell_angle_alpha 90
_cell_angle_beta 90
_cell_angle_gamma 120
_cell_formula_units_Z 2
_cell_length_a 8.909
_cell_length_b 8.909
_cell_length_c 6.878
_cell_volume 472.771
_citation_journal_id_ASTM ZNBAD2
_cod_data_source_file Klepp_ZNBAD2_1983_120.cif
_cod_data_source_block Co1Na6S4
_cod_original_cell_volume 472.7709
_cod_original_formula_sum 'Co1 Na6 S4'
_cod_database_code 7222726

loop_
_symmetry_equiv_pos_as_xyz
x,y,z
x-y,x,z+1/2
-y,x-y,z
-x,-y,z+1/2
-x+y,-x,z
y,-x+y,z+1/2
y,x,z+1/2
-x+y,y,z
-x,-x+y,z+1/2
-y,-x,z
x-y,-y,z+1/2
x,x-y,z

loop_
_atom_site_label
_atom_site_type_symbol
_atom_site_fract_x
_atom_site_fract_y
_atom_site_fract_z
_atom_site_occupancy
_atom_site_U_iso_or_equiv
Co1 Co+2 0.3333 0.6667 0.25 1 0.0
Na2 Na+1 0.5315 -0.5315 0.3662 1 0.0
S2 S-2 0.1888 -0.1888 0.1433 1 0.0
S1 S-2 0.3333 0.6667 0.5902 1 0.0
Na1 Na+1 0.147 -0.147 0.5399 1 0.0
